data_4500200
loop_
_publ_author_name
'Bhattacharya, Saurav'
'Sanyal, Udishnu'
'Natarajan, Srinivasan'

_publ_section_title
;
 Liquid&#x2212;Liquid Interphase (Biphasic) as the Reaction Medium in the
 Assembly of a Hierarchy of Structures of 4,4&#x2032;-Azodibenzoic Acid
 with Zinc and Cadmium
;
_journal_issue 3
_journal_name_full 'Crystal Growth &amp; Design'
_journal_page_first 735
_journal_paper_doi 10.1021/cg101251a
_journal_volume 11
_journal_year 2011
_chemical_formula_sum 'C14 H10 Cd N2 O5'
_chemical_formula_weight 398.64
_chemical_name_systematic
;
 ?
;
_space_group_IT_number 15
_symmetry_cell_setting monoclinic
_symmetry_space_group_name_Hall '-C 2yc'
_symmetry_space_group_name_H-M 'C 1 2/c 1'
_atom_sites_solution_hydrogens geom
_atom_sites_solution_primary direct
_atom_sites_solution_secondary difmap
_audit_creation_method SHELXL-97
_cell_angle_alpha 90.00
_cell_angle_beta 93.5690(10)
_cell_angle_gamma 90.00
_cell_formula_units_Z 8
_cell_length_a 14.8013(13)
_cell_length_b 6.3249(5)
_cell_length_c 28.897(2)
_cell_measurement_temperature 293(2)
_cell_volume 2700.0(4)
_computing_cell_refinement SMART
_computing_data_collection 'SMART (Bruker, 2000)'
_computing_data_reduction 'SAINT (Bruker, 2000)'
_computing_molecular_graphics 'Ortep-3 for Windows (Farrugia, 1997) and CAMERON (Watkin et al., 1993)'
_computing_publication_material 'PLATON (Spek, 1990)'
_computing_structure_refinement 'SHELXL-97 (Sheldrick, 1997)'
_computing_structure_solution 'SIR92 (Altomare et al., 1993)'
_diffrn_ambient_temperature 293(2)
_diffrn_measured_fraction_theta_full 0.941
_diffrn_measured_fraction_theta_max 0.941
_diffrn_measurement_device_type 'Bruker SMART CCD area detector'
_diffrn_measurement_method '\f and \w scans'
_diffrn_radiation_monochromator graphite
_diffrn_radiation_source 'fine-focus sealed tube'
_diffrn_radiation_type MoK\a
_diffrn_radiation_wavelength 0.71073
_diffrn_reflns_av_R_equivalents 0.0276
_diffrn_reflns_av_sigmaI/netI 0.0283
_diffrn_reflns_limit_h_max 18
_diffrn_reflns_limit_h_min -18
_diffrn_reflns_limit_k_max 7
_diffrn_reflns_limit_k_min -7
_diffrn_reflns_limit_l_max 36
_diffrn_reflns_limit_l_min -36
_diffrn_reflns_number 9450
_diffrn_reflns_theta_full 26.36
_diffrn_reflns_theta_max 26.36
_diffrn_reflns_theta_min 2.76
_exptl_absorpt_coefficient_mu 1.644
_exptl_absorpt_correction_T_max 0.808
_exptl_absorpt_correction_T_min 0.739
_exptl_absorpt_correction_type multi-scan
_exptl_absorpt_process_details '(SADABS; Sheldrick, 1996)'
_exptl_crystal_density_diffrn 1.961
_exptl_crystal_density_method 'not measured'
_exptl_crystal_F_000 1568
_exptl_crystal_size_max 0.19
_exptl_crystal_size_mid 0.16
_exptl_crystal_size_min 0.13
_refine_diff_density_max 3.400
_refine_diff_density_min -1.129
_refine_diff_density_rms 0.161
_refine_ls_extinction_method none
_refine_ls_goodness_of_fit_ref 1.098
_refine_ls_matrix_type full
_refine_ls_number_parameters 199
_refine_ls_number_reflns 2581
_refine_ls_number_restraints 3
_refine_ls_restrained_S_all 1.098
_refine_ls_R_factor_all 0.0629
_refine_ls_R_factor_gt 0.0561
_refine_ls_shift/su_max 0.000
_refine_ls_shift/su_mean 0.000
_refine_ls_structure_factor_coef Fsqd
_refine_ls_weighting_details 'calc w=1/[\s^2^(Fo^2^)+(0.0762P)^2^+27.9419P] where P=(Fo^2^+2Fc^2^)/3'
_refine_ls_weighting_scheme calc
_refine_ls_wR_factor_gt 0.1385
_refine_ls_wR_factor_ref 0.1439
_reflns_number_gt 2314
_reflns_number_total 2581
_reflns_threshold_expression >2sigma(I)
_cod_data_source_file cg101251a_si_002.cif
_cod_data_source_block Compound(V)
_cod_depositor_comments
;
The following automatic conversions were performed:

'_symmetry_cell_setting' value 'Monoclinic' changed to 'monoclinic'
according to /home/saulius/struct/CIF-dictionaries/cif_core.dic
dictionary named 'cif_core.dic' version 2.4.1 from 2010-06-29.

Automatic conversion script
Id: cif_fix_values 1715 2011-07-08 13:25:40Z adriana 
;
_cod_original_sg_symbol_H-M C2/c
_cod_database_code 4500200

loop_
_symmetry_equiv_pos_as_xyz
'x, y, z'
'-x, y, -z+1/2'
'x+1/2, y+1/2, z'
'-x+1/2, y+1/2, -z+1/2'
'-x, -y, -z'
'x, -y, z-1/2'
'-x+1/2, -y+1/2, -z'
'x+1/2, -y+1/2, z-1/2'

loop_
_atom_site_label
_atom_site_type_symbol
_atom_site_fract_x
_atom_site_fract_y
_atom_site_fract_z
_atom_site_U_iso_or_equiv
_atom_site_adp_type
_atom_site_occupancy
_atom_site_symmetry_multiplicity
_atom_site_calc_flag
_atom_site_refinement_flags
Cd1 Cd 0.62662(3) 0.18962(7) 0.505452(15) 0.0270(2) Uani 1 1 d .
O1 O 0.4920(3) 0.1647(8) 0.45999(16) 0.0361(11) Uani 1 1 d .
O2 O 0.4358(4) -0.1305(9) 0.42973(17) 0.0442(13) Uani 1 1 d .
O3 O 0.6756(3) -0.0918(8) 0.46097(16) 0.0360(11) Uani 1 1 d .
O4 O 0.7364(3) 0.2204(8) 0.44828(15) 0.0316(10) Uani 1 1 d .
O5 O 0.6093(4) 0.5423(8) 0.49780(19) 0.0430(12) Uani 1 1 d D
N1 N 0.6270(8) 0.3119(19) 0.2509(4) 0.095(3) Uiso 1 1 d .
N2 N 0.8531(8) -0.3235(19) 0.2665(4) 0.094(3) Uiso 1 1 d .
C1 C 0.4799(4) 0.0357(11) 0.4272(2) 0.0302(14) Uani 1 1 d .
C2 C 0.5188(4) 0.0888(14) 0.3824(2) 0.0359(16) Uani 1 1 d .
C3 C 0.5483(6) 0.2856(15) 0.3723(3) 0.052(2) Uani 1 1 d .
H3 H 0.5453 0.3935 0.3940 0.062 Uiso 1 1 calc R
C4 C 0.5830(7) 0.327(2) 0.3295(4) 0.076(4) Uani 1 1 d .
H4 H 0.6010 0.4636 0.3227 0.091 Uiso 1 1 calc R
C5 C 0.5912(6) 0.176(3) 0.2981(4) 0.089(5) Uani 1 1 d .
C6 C 0.5632(6) -0.022(2) 0.3068(2) 0.076(4) Uani 1 1 d .
H6 H 0.5689 -0.1259 0.2843 0.091 Uiso 1 1 calc R
C7 C 0.5262(5) -0.0759(18) 0.3482(3) 0.054(2) Uani 1 1 d .
H7 H 0.5069 -0.2130 0.3536 0.064 Uiso 1 1 calc R
C8 C 0.8231(6) -0.196(2) 0.3102(3) 0.074(4) Uani 1 1 d .
C9 C 0.7827(7) -0.3359(18) 0.3397(4) 0.064(3) Uani 1 1 d .
H9 H 0.7757 -0.4774 0.3315 0.077 Uiso 1 1 calc R
C10 C 0.7526(6) -0.2634(14) 0.3816(3) 0.0475(19) Uani 1 1 d .
H10 H 0.7264 -0.3582 0.4014 0.057 Uiso 1 1 calc R
C11 C 0.7609(4) -0.0530(12) 0.3943(2) 0.0314(14) Uani 1 1 d .
C12 C 0.8026(5) 0.0819(16) 0.3653(2) 0.048(2) Uani 1 1 d .
H12 H 0.8108 0.2223 0.3741 0.058 Uiso 1 1 calc R
C13 C 0.8328(6) 0.015(2) 0.3232(3) 0.066(3) Uani 1 1 d .
H13 H 0.8593 0.1111 0.3037 0.080 Uiso 1 1 calc R
C14 C 0.7245(4) 0.0280(10) 0.4371(2) 0.0261(12) Uani 1 1 d .
H5A H 0.624(8) 0.665(11) 0.481(4) 0.10(4) Uiso 1 1 d D
H5B H 0.646(8) 0.434(13) 0.486(4) 0.14(6) Uiso 1 1 d D

loop_
_atom_site_aniso_label
_atom_site_aniso_U_11
_atom_site_aniso_U_22
_atom_site_aniso_U_33
_atom_site_aniso_U_23
_atom_site_aniso_U_13
_atom_site_aniso_U_12
Cd1 0.0315(3) 0.0293(3) 0.0212(3) -0.00329(18) 0.01002(17) -0.00116(18)
O1 0.039(3) 0.045(3) 0.025(2) -0.004(2) 0.0059(19) 0.008(2)
O2 0.048(3) 0.059(3) 0.027(2) 0.000(2) 0.009(2) -0.022(3)
O3 0.044(3) 0.039(3) 0.027(2) -0.001(2) 0.0183(19) -0.001(2)
O4 0.033(2) 0.037(3) 0.025(2) -0.0095(19) 0.0061(18) 0.0004(19)
O5 0.046(3) 0.033(3) 0.052(3) -0.007(2) 0.021(2) 0.006(2)
C1 0.026(3) 0.040(4) 0.026(3) 0.004(3) 0.008(2) -0.004(3)
C2 0.029(3) 0.062(5) 0.018(3) 0.007(3) 0.007(2) -0.006(3)
C3 0.047(4) 0.063(6) 0.044(4) 0.021(4) 0.000(4) -0.017(4)
C4 0.062(6) 0.118(10) 0.048(6) 0.044(6) -0.002(5) -0.033(6)
C5 0.037(5) 0.190(16) 0.038(5) 0.021(7) -0.001(4) -0.039(7)
C6 0.041(4) 0.173(13) 0.014(3) -0.013(5) 0.012(3) -0.017(6)
C7 0.045(4) 0.087(7) 0.030(4) -0.005(4) 0.011(3) -0.010(4)
C8 0.043(5) 0.135(11) 0.045(5) -0.059(6) -0.007(4) 0.020(6)
C9 0.059(5) 0.078(7) 0.055(6) -0.037(5) 0.003(5) 0.009(5)
C10 0.050(4) 0.047(4) 0.046(4) -0.019(4) 0.009(4) 0.002(4)
C11 0.025(3) 0.043(4) 0.026(3) -0.011(3) 0.005(2) 0.003(3)
C12 0.053(4) 0.072(6) 0.022(3) -0.009(4) 0.016(3) -0.016(4)
C13 0.051(5) 0.120(9) 0.031(4) -0.010(5) 0.024(4) -0.017(5)
C14 0.024(3) 0.035(3) 0.020(3) -0.002(2) 0.008(2) -0.003(2)

loop_
_atom_type_symbol
_atom_type_description
_atom_type_scat_dispersion_real
_atom_type_scat_dispersion_imag
_atom_type_scat_source
C C 0.0033 0.0016 'International Tables Vol C Tables 4.2.6.8 and 6.1.1.4'
H H 0.0000 0.0000 'International Tables Vol C Tables 4.2.6.8 and 6.1.1.4'
N N 0.0061 0.0033 'International Tables Vol C Tables 4.2.6.8 and 6.1.1.4'
O O 0.0106 0.0060 'International Tables Vol C Tables 4.2.6.8 and 6.1.1.4'
Cd Cd -0.8075 1.2024 'International Tables Vol C Tables 4.2.6.8 and 6.1.1.4'

loop_
_geom_angle_atom_site_label_1
_geom_angle_atom_site_label_2
_geom_angle_atom_site_label_3
_geom_angle
_geom_angle_site_symmetry_1
_geom_angle_site_symmetry_3
O2 Cd1 O5 101.7(2) 5_656 .
O2 Cd1 O1 94.58(19) 5_656 .
O5 Cd1 O1 85.60(19) . .
O2 Cd1 O3 120.4(2) 5_656 .
O5 Cd1 O3 137.46(18) . .
O1 Cd1 O3 85.52(17) . .
O2 Cd1 O4 162.1(2) 5_656 .
O5 Cd1 O4 85.98(17) . .
O1 Cd1 O4 102.13(16) . .
O3 Cd1 O4 55.64(16) . .
O2 Cd1 O4 87.20(18) 5_656 7_656
O5 Cd1 O4 84.72(19) . 7_656
O1 Cd1 O4 170.32(17) . 7_656
O3 Cd1 O4 101.80(17) . 7_656
O4 Cd1 O4 77.38(16) . 7_656
O2 Cd1 C14 146.7(2) 5_656 .
O5 Cd1 C14 111.29(18) . .
O1 Cd1 C14 92.36(17) . .
O3 Cd1 C14 28.00(18) . .
O4 Cd1 C14 27.78(17) . .
O4 Cd1 C14 91.33(17) 7_656 .
C1 O1 Cd1 123.2(4) . .
C1 O2 Cd1 116.7(4) . 5_656
C14 O3 Cd1 92.9(4) . .
C14 O4 Cd1 90.5(3) . .
C14 O4 Cd1 117.5(4) . 7_656
Cd1 O4 Cd1 102.62(16) . 7_656
N2 N1 C5 94.7(13) 4_655 .
N2 N1 C8 54.0(10) 4_655 4_655
C5 N1 C8 148.6(10) . 4_655
N1 N2 C8 93.8(13) 4_645 .
O2 C1 O1 123.8(6) . .
O2 C1 C2 118.4(6) . .
O1 C1 C2 117.8(6) . .
C3 C2 C7 118.3(7) . .
C3 C2 C1 122.8(8) . .
C7 C2 C1 118.9(7) . .
C2 C3 C4 120.2(10) . .
C5 C4 C3 121.9(11) . .
C4 C5 C6 119.9(9) . .
C4 C5 N1 103.3(11) . .
C6 C5 N1 136.3(11) . .
C5 C6 C7 122.0(11) . .
C6 C7 C2 117.7(10) . .
C9 C8 C13 119.1(8) . .
C9 C8 N2 108.7(10) . .
C13 C8 N2 132.2(11) . .
C9 C8 N1 140.6(9) . 4_645
C13 C8 N1 100.3(9) . 4_645
N2 C8 N1 32.2(5) . 4_645
C8 C9 C10 119.9(9) . .
C11 C10 C9 121.2(9) . .
C12 C11 C10 118.2(7) . .
C12 C11 C14 120.0(7) . .
C10 C11 C14 121.8(7) . .
C11 C12 C13 122.0(9) . .
C12 C13 C8 119.6(10) . .
O4 C14 O3 120.4(5) . .
O4 C14 C11 119.7(6) . .
O3 C14 C11 119.7(6) . .
O4 C14 Cd1 61.7(3) . .
O3 C14 Cd1 59.1(3) . .
C11 C14 Cd1 168.6(4) . .

loop_
_geom_bond_atom_site_label_1
_geom_bond_atom_site_label_2
_geom_bond_distance
_geom_bond_site_symmetry_2
Cd1 O2 2.172(5) 5_656
Cd1 O5 2.255(5) .
Cd1 O1 2.323(5) .
Cd1 O3 2.337(5) .
Cd1 O4 2.396(4) .
Cd1 O4 2.426(5) 7_656
Cd1 C14 2.720(6) .
O1 C1 1.255(8) .
O2 C1 1.242(8) .
O2 Cd1 2.172(5) 5_656
O3 C14 1.279(8) .
O4 C14 1.268(8) .
O4 Cd1 2.426(5) 7_656
N1 N2 1.043(15) 4_655
N1 C5 1.723(16) .
N1 C8 1.955(16) 4_655
N2 N1 1.043(15) 4_645
N2 C8 1.585(15) .
C1 C2 1.486(8) .
C2 C3 1.357(12) .
C2 C7 1.446(12) .
C3 C4 1.394(13) .
C4 C5 1.325(19) .
C5 C6 1.35(2) .
C6 C7 1.388(11) .
C8 C9 1.389(17) .
C8 C13 1.395(17) .
C8 N1 1.955(16) 4_645
C9 C10 1.394(12) .
C10 C11 1.384(11) .
C11 C12 1.369(11) .
C11 C14 1.472(8) .
C12 C13 1.389(10) .
